data_7045491
loop_
_publ_author_name
'Holz, Julia'
'Ayerbe Garc\'ia, Marta'
'Frey, Wolfgang'
'Krupp, Felix'
'Peters, Ren\'e'

_publ_section_title
;
 Diastereoselective synthesis, structure and reactivity studies of
 ferrocenyloxazoline gold(i) and gold(ii) complexes.
;
_journal_issue 11
_journal_name_full 'Dalton transactions (Cambridge, England : 2003)'
_journal_page_first 3880
_journal_page_last 3905
_journal_paper_doi 10.1039/c8dt00109j
_journal_volume 47
_journal_year 2018
_chemical_formula_moiety 'C32 H26 F N3 O2'
_chemical_formula_sum 'C32 H26 F N3 O2'
_chemical_formula_weight 503.56
_space_group_crystal_system monoclinic
_space_group_IT_number 4
_space_group_name_Hall 'P 2yb'
_space_group_name_H-M_alt 'P 1 21 1'
_symmetry_space_group_name_Hall 'P 2yb'
_symmetry_space_group_name_H-M 'P 1 21 1'
_atom_sites_solution_hydrogens geom
_atom_sites_solution_primary dual
_audit_block_doi 10.5517/ccdc.csd.cc1q9x42
_audit_creation_date 2017-11-22
_audit_creation_method
;
Olex2 1.2-beta
(compiled 2016.09.09 svn.r3337 for OlexSys, GUI svn.r5227)
;
_audit_update_record
;
2017-11-30 deposited with the CCDC.
2018-02-01 downloaded from the CCDC.
;
_cell_angle_alpha 90
_cell_angle_beta 111.418(2)
_cell_angle_gamma 90
_cell_formula_units_Z 4
_cell_length_a 14.536(2)
_cell_length_b 10.3088(16)
_cell_length_c 18.813(3)
_cell_measurement_reflns_used 5888
_cell_measurement_temperature 296.15
_cell_measurement_theta_max 24.133
_cell_measurement_theta_min 2.212
_cell_volume 2624.4(7)
_computing_cell_refinement 'SAINT v8.34A (Bruker, 2013)'
_computing_data_reduction 'SAINT v8.34A (Bruker, 2013)'
_computing_molecular_graphics 'Olex2 (Dolomanov et al., 2009)'
_computing_publication_material 'Olex2 (Dolomanov et al., 2009)'
_computing_structure_refinement 'ShelXL (Sheldrick, 2015)'
_computing_structure_solution 'ShelXT (Sheldrick, 2015)'
_diffrn_ambient_temperature 296.15
_diffrn_measured_fraction_theta_full 0.999
_diffrn_measured_fraction_theta_max 0.955
_diffrn_measurement_device_type 'Bruker P4'
_diffrn_measurement_method '\w scan'
_diffrn_radiation_type MoK\a
_diffrn_radiation_wavelength 0.71073
_diffrn_reflns_av_R_equivalents 0.0247
_diffrn_reflns_av_unetI/netI 0.0467
_diffrn_reflns_Laue_measured_fraction_full 0.999
_diffrn_reflns_Laue_measured_fraction_max 0.955
_diffrn_reflns_limit_h_max 18
_diffrn_reflns_limit_h_min -18
_diffrn_reflns_limit_k_max 12
_diffrn_reflns_limit_k_min -13
_diffrn_reflns_limit_l_max 23
_diffrn_reflns_limit_l_min -24
_diffrn_reflns_number 21192
_diffrn_reflns_point_group_measured_fraction_full 0.982
_diffrn_reflns_point_group_measured_fraction_max 0.909
_diffrn_reflns_theta_full 25.242
_diffrn_reflns_theta_max 27.503
_diffrn_reflns_theta_min 1.163
_diffrn_standards_decay_% 1
_diffrn_standards_interval_count 60
_diffrn_standards_number 1
_exptl_absorpt_coefficient_mu 0.085
_exptl_absorpt_correction_T_max 0.7456
_exptl_absorpt_correction_T_min 0.6983
_exptl_absorpt_correction_type multi-scan
_exptl_absorpt_process_details
;
SADABS-2014/3 (Bruker,2014/3) was used for absorption correction.
wR2(int) was 0.0572 before and 0.0370 after correction.
The Ratio of minimum to maximum transmission is 0.9366.
The \l/2 correction factor is 0.00150.
;
_exptl_crystal_colour colourless
_exptl_crystal_colour_primary colourless
_exptl_crystal_density_diffrn 1.274
_exptl_crystal_description block
_exptl_crystal_F_000 1056
_exptl_crystal_size_max 0.2
_exptl_crystal_size_mid 0.2
_exptl_crystal_size_min 0.2
_refine_diff_density_max 0.128
_refine_diff_density_min -0.179
_refine_diff_density_rms 0.038
_refine_ls_abs_structure_details
;
 Flack x determined using 2591 quotients [(I+)-(I-)]/[(I+)+(I-)]
 (Parsons, Flack and Wagner, Acta Cryst. B69 (2013) 249-259).
;
_refine_ls_abs_structure_Flack 0.0(4)
_refine_ls_extinction_method none
_refine_ls_goodness_of_fit_ref 0.999
_refine_ls_hydrogen_treatment constr
_refine_ls_matrix_type full
_refine_ls_number_parameters 689
_refine_ls_number_reflns 10967
_refine_ls_number_restraints 1
_refine_ls_restrained_S_all 0.999
_refine_ls_R_factor_all 0.0815
_refine_ls_R_factor_gt 0.0445
_refine_ls_shift/su_max 0.001
_refine_ls_shift/su_mean 0.000
_refine_ls_structure_factor_coef Fsqd
_refine_ls_weighting_details 'w=1/[\s^2^(Fo^2^)+(0.0453P)^2^] where P=(Fo^2^+2Fc^2^)/3'
_refine_ls_weighting_scheme calc
_refine_ls_wR_factor_gt 0.0838
_refine_ls_wR_factor_ref 0.0960
_reflns_Friedel_coverage 0.805
_reflns_Friedel_fraction_full 0.962
_reflns_Friedel_fraction_max 0.859
_reflns_number_gt 7299
_reflns_number_total 10967
_reflns_threshold_expression 'I > 2\s(I)'
_cod_data_source_file c8dt00109j2.cif
_cod_data_source_block ysj_0m
_cod_depositor_comments 'Adding full bibliography for 7045484--7045498.cif.'
_cod_database_code 7045491
_shelx_space_group_comment
;
The symmetry employed for this shelxl refinement is uniquely defined
by the following loop, which should always be used as a source of
symmetry information in preference to the above space-group names.
They are only intended as comments.
;
_olex2_refinement_description
;
1. Fixed Uiso
 At 1.2 times of:
  All C(H) groups, All C(H,H) groups, All N(H) groups
 At 1.5 times of:
  All C(H,H,H) groups, All O(H) groups
2.a Secondary CH2 refined with riding coordinates:
 C17(H17A,H17B), C24(H24A,H24B), C49(H49A,H49B), C56(H56A,H56B)
2.b Aromatic/amide H refined with riding coordinates:
 N3(H3), C2(H2), C3(H3A), C12(H12), C14(H14), C15(H15), C19(H19), C20(H20),
 C21(H21), C22(H22), C23(H23), C26(H26), C27(H27), C28(H28), C29(H29), C30(H30),
  C31(H31), C32(H32), N6(H6), C34(H34), C35(H35), C44(H44), C46(H46), C47(H47),
 C51(H51), C52(H52), C53(H53), C54(H54), C55(H55), C58(H58), C59(H59), C60(H60),
  C61(H61), C62(H62), C63(H63), C64(H64)
2.c Idealised Me refined as rotating group:
 C16(H16A,H16B,H16C), C48(H48A,H48B,H48C)
2.d Idealised tetrahedral OH refined as rotating group:
 O1(H1), O3(H3B)
;

loop_
_space_group_symop_operation_xyz
'x, y, z'
'-x, y+1/2, -z'

loop_
_atom_site_label
_atom_site_type_symbol
_atom_site_fract_x
_atom_site_fract_y
_atom_site_fract_z
_atom_site_U_iso_or_equiv
_atom_site_adp_type
_atom_site_occupancy
_atom_site_site_symmetry_order
_atom_site_calc_flag
_atom_site_refinement_flags_posn
F1 F 0.76815(17) 0.7860(3) 0.20546(15) 0.1332(11) Uani 1 1 d .
O1 O 0.48411(13) 0.42087(19) 0.28958(10) 0.0500(5) Uani 1 1 d .
H1 H 0.437129 0.389836 0.297975 0.075 Uiso 1 1 calc GR
O2 O 0.20365(14) 0.6169(2) 0.17195(11) 0.0538(5) Uani 1 1 d .
N1 N 0.37157(15) 0.5883(2) 0.22909(11) 0.0395(5) Uani 1 1 d .
N2 N 0.36448(18) 0.2673(2) 0.05478(13) 0.0528(6) Uani 1 1 d .
N3 N 0.52249(17) 0.2914(3) 0.14359(14) 0.0545(6) Uani 1 1 d .
H3 H 0.561521 0.330863 0.183490 0.065 Uiso 1 1 calc R
C1 C 0.6910(3) 0.7154(4) 0.2101(2) 0.0817(12) Uani 1 1 d .
C2 C 0.7052(2) 0.6459(4) 0.2737(2) 0.0730(11) Uani 1 1 d .
H2 H 0.766149 0.646006 0.313708 0.088 Uiso 1 1 calc R
C3 C 0.6274(2) 0.5744(3) 0.27847(17) 0.0580(8) Uani 1 1 d .
H3A H 0.636241 0.524929 0.321824 0.070 Uiso 1 1 calc R
C4 C 0.53632(18) 0.5755(3) 0.21942(15) 0.0434(7) Uani 1 1 d .
C5 C 0.44892(19) 0.5011(3) 0.22428(14) 0.0398(7) Uani 1 1 d .
C6 C 0.2809(2) 0.5627(3) 0.17600(15) 0.0419(7) Uani 1 1 d .
C7 C 0.29466(19) 0.4589(3) 0.12633(15) 0.0408(7) Uani 1 1 d .
C8 C 0.39175(18) 0.4246(3) 0.15347(14) 0.0391(6) Uani 1 1 d .
C9 C 0.4254(2) 0.3265(3) 0.11559(16) 0.0439(7) Uani 1 1 d .
C10 C 0.2660(2) 0.2988(3) 0.02892(16) 0.0514(8) Uani 1 1 d .
C11 C 0.22541(19) 0.3949(3) 0.06225(15) 0.0448(7) Uani 1 1 d .
C12 C 0.1223(2) 0.4204(3) 0.03206(16) 0.0544(8) Uani 1 1 d .
H12 H 0.096228 0.485036 0.053596 0.065 Uiso 1 1 calc R
C13 C 0.0612(2) 0.3503(4) -0.02858(18) 0.0679(10) Uani 1 1 d .
C14 C 0.1021(3) 0.2535(4) -0.0604(2) 0.0807(12) Uani 1 1 d .
H14 H 0.060584 0.204782 -0.101102 0.097 Uiso 1 1 calc R
C15 C 0.2009(3) 0.2290(4) -0.03345(18) 0.0696(10) Uani 1 1 d .
H15 H 0.225690 0.165304 -0.056549 0.084 Uiso 1 1 calc R
C16 C -0.0493(2) 0.3770(5) -0.0602(2) 0.0998(14) Uani 1 1 d .
H16A H -0.066399 0.428487 -0.024329 0.150 Uiso 1 1 calc GR
H16B H -0.084647 0.296365 -0.068594 0.150 Uiso 1 1 calc GR
H16C H -0.066485 0.423103 -0.107630 0.150 Uiso 1 1 calc GR
C17 C 0.5635(2) 0.1916(3) 0.1100(2) 0.0614(8) Uani 1 1 d .
H17A H 0.510576 0.134758 0.079619 0.074 Uiso 1 1 calc R
H17B H 0.609562 0.139993 0.150586 0.074 Uiso 1 1 calc R
C18 C 0.61649(19) 0.2434(3) 0.06001(16) 0.0492(7) Uani 1 1 d .
C19 C 0.6879(2) 0.1684(3) 0.04764(18) 0.0606(9) Uani 1 1 d .
H19 H 0.702129 0.086196 0.069302 0.073 Uiso 1 1 calc R
C20 C 0.7386(2) 0.2148(4) 0.0031(2) 0.0713(11) Uani 1 1 d .
H20 H 0.787614 0.164602 -0.004090 0.086 Uiso 1 1 calc R
C21 C 0.7164(3) 0.3338(4) -0.0300(2) 0.0812(11) Uani 1 1 d .
H21 H 0.749709 0.364325 -0.060551 0.097 Uiso 1 1 calc R
C22 C 0.6458(3) 0.4083(4) -0.0187(2) 0.0823(11) Uani 1 1 d .
H22 H 0.631055 0.489699 -0.041301 0.099 Uiso 1 1 calc R
C23 C 0.5961(2) 0.3635(4) 0.02632(19) 0.0644(9) Uani 1 1 d .
H23 H 0.548085 0.415220 0.033934 0.077 Uiso 1 1 calc R
C24 C 0.3886(2) 0.6809(3) 0.29135(15) 0.0476(7) Uani 1 1 d .
H24A H 0.445732 0.652913 0.334606 0.057 Uiso 1 1 calc R
H24B H 0.332002 0.679799 0.306987 0.057 Uiso 1 1 calc R
C25 C 0.4055(2) 0.8174(3) 0.27126(16) 0.0534(8) Uani 1 1 d .
C26 C 0.3267(3) 0.8951(4) 0.23241(19) 0.0865(12) Uani 1 1 d .
H26 H 0.262683 0.862790 0.217881 0.104 Uiso 1 1 calc R
C27 C 0.3420(6) 1.0215(5) 0.2147(3) 0.134(2) Uani 1 1 d .
H27 H 0.288630 1.074129 0.187840 0.161 Uiso 1 1 calc R
C28 C 0.4354(8) 1.0680(6) 0.2370(4) 0.156(4) Uani 1 1 d .
H28 H 0.445315 1.153956 0.226642 0.187 Uiso 1 1 calc R
C29 C 0.5145(6) 0.9930(6) 0.2738(4) 0.139(3) Uani 1 1 d .
H29 H 0.578255 1.025462 0.286795 0.167 Uiso 1 1 calc R
C30 C 0.4992(3) 0.8667(4) 0.2920(3) 0.0940(13) Uani 1 1 d .
H30 H 0.553124 0.814702 0.318659 0.113 Uiso 1 1 calc R
C31 C 0.5258(2) 0.6473(3) 0.15496(17) 0.0601(9) Uani 1 1 d .
H31 H 0.465278 0.648148 0.114495 0.072 Uiso 1 1 calc R
C32 C 0.6039(3) 0.7178(4) 0.1497(2) 0.0797(11) Uani 1 1 d .
H32 H 0.597066 0.765479 0.106033 0.096 Uiso 1 1 calc R
F2 F -0.26108(16) 0.2435(3) 0.29148(15) 0.1260(11) Uani 1 1 d .
O3 O 0.05147(13) 0.5768(2) 0.22383(10) 0.0510(5) Uani 1 1 d .
H3B H 0.099564 0.598503 0.213695 0.077 Uiso 1 1 calc GR
O4 O 0.31203(13) 0.33518(19) 0.31675(10) 0.0500(5) Uani 1 1 d .
N4 N 0.14720(14) 0.3880(2) 0.27156(11) 0.0387(5) Uani 1 1 d .
N5 N 0.2017(2) 0.6985(3) 0.46092(14) 0.0617(7) Uani 1 1 d .
N6 N 0.0370(2) 0.6937(3) 0.38418(15) 0.0639(7) Uani 1 1 d .
H6 H -0.009605 0.658546 0.346642 0.077 Uiso 1 1 calc R
C33 C -0.1783(2) 0.3036(4) 0.2904(2) 0.0772(11) Uani 1 1 d .
C34 C -0.1865(2) 0.3813(4) 0.2301(2) 0.0745(10) Uani 1 1 d .
H34 H -0.247061 0.392704 0.190411 0.089 Uiso 1 1 calc R
C35 C -0.1027(2) 0.4427(3) 0.22921(18) 0.0587(8) Uani 1 1 d .
H35 H -0.107033 0.497317 0.188765 0.070 Uiso 1 1 calc R
C36 C -0.01231(19) 0.4245(3) 0.28742(15) 0.0422(7) Uani 1 1 d .
C37 C 0.08089(18) 0.4865(3) 0.28402(15) 0.0399(7) Uani 1 1 d .
C38 C 0.24219(19) 0.3983(3) 0.32061(14) 0.0408(7) Uani 1 1 d .
C39 C 0.24283(19) 0.4992(3) 0.37737(14) 0.0405(7) Uani 1 1 d .
C40 C 0.1502(2) 0.5472(3) 0.35770(14) 0.0405(7) Uani 1 1 d .
C41 C 0.1304(2) 0.6485(3) 0.40201(17) 0.0514(8) Uani 1 1 d .
C42 C 0.2957(3) 0.6506(3) 0.48062(17) 0.0605(9) Uani 1 1 d .
C43 C 0.3222(2) 0.5482(3) 0.44160(15) 0.0494(8) Uani 1 1 d .
C44 C 0.4200(2) 0.5029(3) 0.46629(16) 0.0574(8) Uani 1 1 d .
H44 H 0.435988 0.435147 0.440292 0.069 Uiso 1 1 calc R
C45 C 0.4925(3) 0.5576(4) 0.52848(19) 0.0737(11) Uani 1 1 d .
C46 C 0.4659(3) 0.6592(5) 0.5661(2) 0.0922(14) Uani 1 1 d .
H46 H 0.514711 0.697295 0.607716 0.111 Uiso 1 1 calc R
C47 C 0.3720(3) 0.7051(4) 0.5446(2) 0.0836(12) Uani 1 1 d .
H47 H 0.357590 0.772294 0.571898 0.100 Uiso 1 1 calc R
C48 C 0.5976(3) 0.5086(5) 0.5571(2) 0.1007(15) Uani 1 1 d .
H48A H 0.603064 0.433921 0.588919 0.151 Uiso 1 1 calc GR
H48B H 0.641149 0.575423 0.586202 0.151 Uiso 1 1 calc GR
H48C H 0.615512 0.485165 0.514488 0.151 Uiso 1 1 calc GR
C49 C 0.0120(3) 0.7984(4) 0.4254(2) 0.0785(11) Uani 1 1 d .
H49A H 0.003354 0.877543 0.395739 0.094 Uiso 1 1 calc R
H49B H 0.066545 0.811840 0.473360 0.094 Uiso 1 1 calc R
C50 C -0.0800(2) 0.7732(3) 0.44138(17) 0.0577(8) Uani 1 1 d .
C51 C -0.0956(3) 0.6561(4) 0.46960(19) 0.0736(10) Uani 1 1 d .
H51 H -0.050166 0.589389 0.476181 0.088 Uiso 1 1 calc R
C52 C -0.1782(3) 0.6359(5) 0.4885(2) 0.0964(13) Uani 1 1 d .
H52 H -0.187496 0.556609 0.508428 0.116 Uiso 1 1 calc R
C53 C -0.2449(4) 0.7320(7) 0.4777(3) 0.1097(16) Uani 1 1 d .
H53 H -0.300404 0.718026 0.490146 0.132 Uiso 1 1 calc R
C54 C -0.2325(3) 0.8485(6) 0.4490(2) 0.0949(14) Uani 1 1 d .
H54 H -0.279082 0.913986 0.441538 0.114 Uiso 1 1 calc R
C55 C -0.1493(3) 0.8686(4) 0.4310(2) 0.0773(10) Uani 1 1 d .
H55 H -0.140281 0.948487 0.411553 0.093 Uiso 1 1 calc R
C56 C 0.1150(2) 0.3014(3) 0.20547(14) 0.0453(7) Uani 1 1 d .
H56A H 0.170796 0.284142 0.190211 0.054 Uiso 1 1 calc R
H56B H 0.064925 0.345212 0.163367 0.054 Uiso 1 1 calc R
C57 C 0.0740(2) 0.1747(3) 0.21946(15) 0.0454(7) Uani 1 1 d .
C58 C -0.0225(2) 0.1389(3) 0.17799(19) 0.0619(9) Uani 1 1 d .
H58 H -0.063019 0.195750 0.141573 0.074 Uiso 1 1 calc R
C59 C -0.0598(3) 0.0226(4) 0.1891(2) 0.0819(11) Uani 1 1 d .
H59 H -0.124965 0.001037 0.160363 0.098 Uiso 1 1 calc R
C60 C -0.0020(3) -0.0618(4) 0.2420(2) 0.0864(12) Uani 1 1 d .
H60 H -0.027148 -0.141633 0.249161 0.104 Uiso 1 1 calc R
C61 C 0.0938(3) -0.0285(4) 0.2849(2) 0.0847(12) Uani 1 1 d .
H61 H 0.133322 -0.085375 0.321840 0.102 Uiso 1 1 calc R
C62 C 0.1316(2) 0.0892(3) 0.27338(18) 0.0639(9) Uani 1 1 d .
H62 H 0.196666 0.110782 0.302406 0.077 Uiso 1 1 calc R
C63 C -0.0078(2) 0.3445(3) 0.34704(17) 0.0639(9) Uani 1 1 d .
H63 H 0.052387 0.330914 0.386748 0.077 Uiso 1 1 calc R
C64 C -0.0919(3) 0.2842(4) 0.3483(2) 0.0805(11) Uani 1 1 d .
H64 H -0.088747 0.230664 0.388923 0.097 Uiso 1 1 calc R

loop_
_atom_site_aniso_label
_atom_site_aniso_U_11
_atom_site_aniso_U_22
_atom_site_aniso_U_33
_atom_site_aniso_U_23
_atom_site_aniso_U_13
_atom_site_aniso_U_12
F1 0.0939(16) 0.187(3) 0.134(2) -0.032(2) 0.0599(15) -0.0903(18)
O1 0.0466(11) 0.0536(13) 0.0468(11) 0.0121(10) 0.0133(9) 0.0018(10)
O2 0.0402(11) 0.0636(14) 0.0622(12) 0.0060(11) 0.0240(10) 0.0065(10)
N1 0.0355(12) 0.0422(14) 0.0401(13) 0.0013(11) 0.0129(11) -0.0008(10)
N2 0.0537(16) 0.0512(16) 0.0500(15) -0.0035(12) 0.0147(12) -0.0024(13)
N3 0.0431(14) 0.0581(16) 0.0634(15) -0.0073(13) 0.0208(12) 0.0019(12)
C1 0.059(2) 0.108(3) 0.088(3) -0.027(2) 0.039(2) -0.046(2)
C2 0.0404(18) 0.106(3) 0.068(2) -0.025(2) 0.0144(17) -0.0210(19)
C3 0.0418(17) 0.076(2) 0.0543(18) -0.0088(17) 0.0151(15) -0.0071(16)
C4 0.0358(15) 0.0482(18) 0.0457(16) -0.0063(14) 0.0142(13) -0.0054(13)
C5 0.0365(15) 0.0443(17) 0.0386(15) 0.0067(13) 0.0138(12) 0.0002(13)
C6 0.0393(16) 0.0442(17) 0.0453(15) 0.0116(14) 0.0191(14) -0.0021(13)
C7 0.0376(16) 0.0459(17) 0.0404(15) 0.0051(13) 0.0160(13) -0.0059(13)
C8 0.0356(15) 0.0414(16) 0.0406(15) 0.0044(13) 0.0142(12) -0.0045(12)
C9 0.0403(16) 0.0454(17) 0.0478(16) 0.0031(14) 0.0181(14) -0.0049(13)
C10 0.0528(19) 0.0513(19) 0.0467(17) 0.0025(15) 0.0142(15) -0.0105(15)
C11 0.0368(15) 0.0551(19) 0.0389(15) 0.0064(14) 0.0097(13) -0.0102(14)
C12 0.0410(17) 0.071(2) 0.0495(17) 0.0059(16) 0.0143(14) -0.0107(15)
C13 0.0438(18) 0.094(3) 0.053(2) 0.001(2) 0.0034(16) -0.0220(19)
C14 0.067(3) 0.094(3) 0.061(2) -0.014(2) 0.0001(19) -0.025(2)
C15 0.068(2) 0.072(2) 0.057(2) -0.0142(18) 0.0084(17) -0.0114(19)
C16 0.044(2) 0.150(4) 0.092(3) -0.006(3) 0.0076(19) -0.024(2)
C17 0.056(2) 0.0491(19) 0.085(2) 0.0000(17) 0.0329(18) 0.0066(15)
C18 0.0374(16) 0.0523(19) 0.0544(18) -0.0058(15) 0.0126(13) 0.0040(14)
C19 0.0506(19) 0.059(2) 0.066(2) -0.0111(17) 0.0145(17) 0.0085(16)
C20 0.051(2) 0.094(3) 0.071(2) -0.022(2) 0.0238(18) 0.0092(19)
C21 0.062(2) 0.109(3) 0.078(2) 0.011(2) 0.032(2) 0.006(2)
C22 0.071(2) 0.087(3) 0.099(3) 0.029(2) 0.043(2) 0.013(2)
C23 0.0550(19) 0.062(2) 0.083(2) 0.0094(19) 0.0336(18) 0.0136(16)
C24 0.0548(18) 0.0480(18) 0.0416(16) -0.0001(14) 0.0194(14) -0.0015(14)
C25 0.077(2) 0.0441(19) 0.0508(18) -0.0027(15) 0.0374(17) 0.0008(17)
C26 0.133(3) 0.056(2) 0.063(2) 0.0012(19) 0.027(2) 0.026(2)
C27 0.257(8) 0.056(3) 0.083(3) 0.015(3) 0.055(4) 0.042(4)
C28 0.342(13) 0.056(4) 0.135(5) -0.010(3) 0.165(7) -0.026(5)
C29 0.210(7) 0.074(4) 0.202(7) -0.048(4) 0.155(6) -0.061(4)
C30 0.104(3) 0.059(3) 0.142(4) -0.028(3) 0.072(3) -0.022(2)
C31 0.0470(18) 0.073(2) 0.0573(19) 0.0059(18) 0.0153(15) -0.0194(16)
C32 0.076(3) 0.094(3) 0.073(2) 0.003(2) 0.033(2) -0.035(2)
F2 0.0697(14) 0.170(3) 0.142(2) -0.0053(18) 0.0434(14) -0.0610(16)
O3 0.0441(11) 0.0589(13) 0.0520(11) 0.0159(11) 0.0199(9) 0.0081(10)
O4 0.0365(10) 0.0553(13) 0.0565(12) 0.0066(10) 0.0150(9) 0.0034(10)
N4 0.0338(12) 0.0427(13) 0.0371(12) -0.0004(10) 0.0100(10) 0.0001(10)
N5 0.0739(19) 0.0566(17) 0.0543(16) -0.0133(14) 0.0233(15) -0.0185(15)
N6 0.0619(18) 0.0626(18) 0.0757(18) -0.0197(15) 0.0351(15) -0.0032(14)
C33 0.049(2) 0.100(3) 0.087(3) -0.011(2) 0.030(2) -0.033(2)
C34 0.0359(17) 0.094(3) 0.084(3) -0.005(2) 0.0105(17) -0.0084(18)
C35 0.0413(17) 0.067(2) 0.062(2) 0.0061(17) 0.0127(16) 0.0001(15)
C36 0.0345(15) 0.0483(18) 0.0434(16) -0.0048(13) 0.0138(13) -0.0037(13)
C37 0.0356(15) 0.0445(17) 0.0392(15) 0.0048(13) 0.0131(12) 0.0021(12)
C38 0.0351(16) 0.0459(17) 0.0396(14) 0.0091(13) 0.0112(13) -0.0036(13)
C39 0.0379(15) 0.0459(17) 0.0373(15) 0.0049(13) 0.0131(13) -0.0090(13)
C40 0.0465(17) 0.0376(16) 0.0399(15) -0.0001(13) 0.0188(13) -0.0098(13)
C41 0.061(2) 0.0481(19) 0.0527(18) -0.0031(15) 0.0301(16) -0.0100(16)
C42 0.069(2) 0.060(2) 0.0473(18) -0.0022(16) 0.0152(17) -0.0249(18)
C43 0.0502(18) 0.057(2) 0.0387(15) 0.0064(14) 0.0135(14) -0.0204(15)
C44 0.0454(18) 0.077(2) 0.0431(17) 0.0104(16) 0.0079(14) -0.0201(16)
C45 0.059(2) 0.097(3) 0.051(2) 0.011(2) 0.0034(18) -0.034(2)
C46 0.086(3) 0.105(4) 0.057(2) -0.006(2) -0.008(2) -0.046(3)
C47 0.097(3) 0.075(3) 0.060(2) -0.017(2) 0.007(2) -0.030(2)
C48 0.055(2) 0.148(4) 0.073(2) 0.017(3) -0.008(2) -0.032(2)
C49 0.095(3) 0.057(2) 0.107(3) -0.023(2) 0.065(2) -0.010(2)
C50 0.062(2) 0.063(2) 0.0519(18) -0.0149(16) 0.0247(16) 0.0008(18)
C51 0.069(2) 0.085(3) 0.069(2) 0.005(2) 0.0265(19) 0.005(2)
C52 0.098(3) 0.114(4) 0.091(3) 0.014(3) 0.051(3) -0.012(3)
C53 0.093(3) 0.148(5) 0.107(4) -0.023(4) 0.060(3) -0.011(4)
C54 0.082(3) 0.112(4) 0.096(3) -0.033(3) 0.039(3) 0.018(3)
C55 0.088(3) 0.069(2) 0.079(2) -0.017(2) 0.037(2) 0.005(2)
C56 0.0440(16) 0.0545(18) 0.0351(15) 0.0012(14) 0.0116(12) 0.0034(14)
C57 0.0472(17) 0.0472(18) 0.0409(15) -0.0058(14) 0.0153(14) -0.0028(14)
C58 0.0499(19) 0.055(2) 0.068(2) -0.0062(17) 0.0065(16) -0.0011(16)
C59 0.059(2) 0.068(3) 0.104(3) -0.008(2) 0.011(2) -0.018(2)
C60 0.088(3) 0.067(3) 0.098(3) -0.003(2) 0.027(2) -0.026(2)
C61 0.091(3) 0.069(3) 0.083(3) 0.023(2) 0.018(2) -0.005(2)
C62 0.0540(19) 0.064(2) 0.062(2) 0.0126(18) 0.0064(16) -0.0059(17)
C63 0.0483(18) 0.089(3) 0.0472(18) 0.0073(18) 0.0094(15) -0.0190(17)
C64 0.070(2) 0.108(3) 0.063(2) 0.012(2) 0.024(2) -0.036(2)

loop_
_atom_type_symbol
_atom_type_description
_atom_type_scat_dispersion_real
_atom_type_scat_dispersion_imag
_atom_type_scat_source
C C 0.0030 0.0020 'International Tables Vol C Tables 4.2.6.8 and 6.1.1.4'
H H 0.0000 0.0000 'International Tables Vol C Tables 4.2.6.8 and 6.1.1.4'
F F 0.0170 0.0100 'International Tables Vol C Tables 4.2.6.8 and 6.1.1.4'
N N 0.0060 0.0030 'International Tables Vol C Tables 4.2.6.8 and 6.1.1.4'
O O 0.0110 0.0060 'International Tables Vol C Tables 4.2.6.8 and 6.1.1.4'

loop_
_citation_id
_citation_doi
_citation_year
1 10.1021/acs.orglett.7b03803 2018

loop_
_geom_angle_atom_site_label_1
_geom_angle_atom_site_label_2
_geom_angle_atom_site_label_3
_geom_angle
C5 O1 H1 109.5
C6 N1 C5 113.3(2)
C6 N1 C24 123.5(2)
C24 N1 C5 122.7(2)
C9 N2 C10 118.9(3)
C9 N3 H3 118.2
C9 N3 C17 123.7(3)
C17 N3 H3 118.2
C2 C1 F1 118.5(3)
C2 C1 C32 123.2(3)
C32 C1 F1 118.2(4)
C1 C2 H2 120.7
C1 C2 C3 118.6(3)
C3 C2 H2 120.7
C2 C3 H3A 119.7
C2 C3 C4 120.7(3)
C4 C3 H3A 119.7
C3 C4 C5 121.7(3)
C31 C4 C3 118.5(3)
C31 C4 C5 119.9(2)
O1 C5 N1 110.3(2)
O1 C5 C4 107.7(2)
O1 C5 C8 111.7(2)
N1 C5 C4 111.8(2)
N1 C5 C8 100.8(2)
C8 C5 C4 114.5(2)
O2 C6 N1 125.1(3)
O2 C6 C7 128.2(3)
N1 C6 C7 106.7(2)
C8 C7 C6 108.1(2)
C8 C7 C11 120.9(3)
C11 C7 C6 130.9(2)
C7 C8 C5 110.9(2)
C7 C8 C9 119.8(2)
C9 C8 C5 129.4(2)
N2 C9 N3 119.2(3)
N2 C9 C8 121.4(2)
N3 C9 C8 119.5(3)
N2 C10 C11 124.0(3)
N2 C10 C15 118.1(3)
C15 C10 C11 117.8(3)
C10 C11 C7 115.0(2)
C10 C11 C12 120.2(3)
C12 C11 C7 124.8(3)
C11 C12 H12 119.8
C13 C12 C11 120.3(3)
C13 C12 H12 119.8
C12 C13 C14 118.9(3)
C12 C13 C16 120.2(4)
C14 C13 C16 120.9(3)
C13 C14 H14 119.1
C15 C14 C13 121.8(3)
C15 C14 H14 119.1
C10 C15 H15 119.6
C14 C15 C10 120.9(4)
C14 C15 H15 119.6
C13 C16 H16A 109.5
C13 C16 H16B 109.5
C13 C16 H16C 109.5
H16A C16 H16B 109.5
H16A C16 H16C 109.5
H16B C16 H16C 109.5
N3 C17 H17A 108.8
N3 C17 H17B 108.8
N3 C17 C18 113.9(3)
H17A C17 H17B 107.7
C18 C17 H17A 108.8
C18 C17 H17B 108.8
C19 C18 C17 119.4(3)
C23 C18 C17 122.2(3)
C23 C18 C19 118.4(3)
C18 C19 H19 119.8
C18 C19 C20 120.4(3)
C20 C19 H19 119.8
C19 C20 H20 120.0
C21 C20 C19 120.0(3)
C21 C20 H20 120.0
C20 C21 H21 119.9
C22 C21 C20 120.2(4)
C22 C21 H21 119.9
C21 C22 H22 119.9
C21 C22 C23 120.2(4)
C23 C22 H22 119.9
C18 C23 C22 120.8(3)
C18 C23 H23 119.6
C22 C23 H23 119.6
N1 C24 H24A 108.8
N1 C24 H24B 108.8
N1 C24 C25 114.0(2)
H24A C24 H24B 107.7
C25 C24 H24A 108.8
C25 C24 H24B 108.8
C26 C25 C24 120.1(3)
C26 C25 C30 119.1(4)
C30 C25 C24 120.8(3)
C25 C26 H26 119.9
C25 C26 C27 120.2(5)
C27 C26 H26 119.9
C26 C27 H27 120.3
C28 C27 C26 119.4(6)
C28 C27 H27 120.3
C27 C28 H28 119.1
C29 C28 C27 121.8(6)
C29 C28 H28 119.1
C28 C29 H29 120.6
C28 C29 C30 118.8(6)
C30 C29 H29 120.6
C25 C30 C29 120.7(5)
C25 C30 H30 119.6
C29 C30 H30 119.6
C4 C31 H31 119.5
C4 C31 C32 121.0(3)
C32 C31 H31 119.5
C1 C32 C31 117.9(3)
C1 C32 H32 121.0
C31 C32 H32 121.0
C37 O3 H3B 109.5
C38 N4 C37 113.6(2)
C38 N4 C56 123.8(2)
C56 N4 C37 122.1(2)
C41 N5 C42 119.2(3)
C41 N6 H6 118.4
C41 N6 C49 123.2(3)
C49 N6 H6 118.4
C34 C33 F2 118.2(3)
C64 C33 F2 119.4(4)
C64 C33 C34 122.4(3)
C33 C34 H34 120.9
C33 C34 C35 118.2(3)
C35 C34 H34 120.9
C34 C35 H35 119.4
C34 C35 C36 121.1(3)
C36 C35 H35 119.4
C35 C36 C37 120.9(3)
C63 C36 C35 118.5(3)
C63 C36 C37 120.6(2)
O3 C37 N4 110.6(2)
O3 C37 C36 107.4(2)
O3 C37 C40 111.6(2)
N4 C37 C36 111.2(2)
N4 C37 C40 100.1(2)
C40 C37 C36 116.0(2)
O4 C38 N4 125.1(3)
O4 C38 C39 128.5(2)
N4 C38 C39 106.3(2)
C40 C39 C38 108.3(2)
C40 C39 C43 121.3(3)
C43 C39 C38 130.4(3)
C39 C40 C37 111.1(2)
C39 C40 C41 120.0(3)
C41 C40 C37 128.7(3)
N5 C41 N6 119.0(3)
N5 C41 C40 120.9(3)
N6 C41 C40 120.2(3)
N5 C42 C43 124.1(3)
N5 C42 C47 118.6(3)
C43 C42 C47 117.2(3)
C42 C43 C39 114.5(3)
C44 C43 C39 124.8(3)
C44 C43 C42 120.7(3)
C43 C44 H44 119.5
C45 C44 C43 120.9(3)
C45 C44 H44 119.5
C44 C45 C46 118.0(4)
C44 C45 C48 121.8(4)
C46 C45 C48 120.1(3)
C45 C46 H46 118.5
C47 C46 C45 123.0(3)
C47 C46 H46 118.5
C42 C47 H47 119.9
C46 C47 C42 120.1(4)
C46 C47 H47 119.9
C45 C48 H48A 109.5
C45 C48 H48B 109.5
C45 C48 H48C 109.5
H48A C48 H48B 109.5
H48A C48 H48C 109.5
H48B C48 H48C 109.5
N6 C49 H49A 108.9
N6 C49 H49B 108.9
N6 C49 C50 113.3(3)
H49A C49 H49B 107.7
C50 C49 H49A 108.9
C50 C49 H49B 108.9
C51 C50 C49 121.1(3)
C51 C50 C55 118.1(3)
C55 C50 C49 120.7(3)
C50 C51 H51 119.6
C50 C51 C52 120.8(4)
C52 C51 H51 119.6
C51 C52 H52 120.2
C53 C52 C51 119.6(5)
C53 C52 H52 120.2
C52 C53 H53 119.4
C52 C53 C54 121.2(5)
C54 C53 H53 119.4
C53 C54 H54 120.5
C53 C54 C55 119.0(4)
C55 C54 H54 120.5
C50 C55 C54 121.3(4)
C50 C55 H55 119.3
C54 C55 H55 119.3
N4 C56 H56A 108.7
N4 C56 H56B 108.7
N4 C56 C57 114.0(2)
H56A C56 H56B 107.6
C57 C56 H56A 108.7
C57 C56 H56B 108.7
C58 C57 C56 121.3(3)
C62 C57 C56 121.0(3)
C62 C57 C58 117.7(3)
C57 C58 H58 119.1
C59 C58 C57 121.8(3)
C59 C58 H58 119.1
C58 C59 H59 119.9
C60 C59 C58 120.1(4)
C60 C59 H59 119.9
C59 C60 H60 120.2
C59 C60 C61 119.6(4)
C61 C60 H60 120.2
C60 C61 H61 119.9
C60 C61 C62 120.2(4)
C62 C61 H61 119.9
C57 C62 C61 120.6(3)
C57 C62 H62 119.7
C61 C62 H62 119.7
C36 C63 H63 119.8
C36 C63 C64 120.4(3)
C64 C63 H63 119.8
C33 C64 C63 119.4(3)
C33 C64 H64 120.3
C63 C64 H64 120.3

loop_
_geom_bond_atom_site_label_1
_geom_bond_atom_site_label_2
_geom_bond_distance
F1 C1 1.367(4)
O1 H1 0.8200
O1 C5 1.413(3)
O2 C6 1.232(3)
N1 C5 1.468(3)
N1 C6 1.357(3)
N1 C24 1.460(3)
N2 C9 1.314(3)
N2 C10 1.372(4)
N3 H3 0.8600
N3 C9 1.362(3)
N3 C17 1.446(4)
C1 C2 1.345(5)
C1 C32 1.357(5)
C2 H2 0.9300
C2 C3 1.380(4)
C3 H3A 0.9300
C3 C4 1.383(4)
C4 C5 1.515(4)
C4 C31 1.381(4)
C5 C8 1.509(4)
C6 C7 1.481(4)
C7 C8 1.361(4)
C7 C11 1.420(4)
C8 C9 1.423(4)
C10 C11 1.411(4)
C10 C15 1.407(4)
C11 C12 1.420(4)
C12 H12 0.9300
C12 C13 1.369(4)
C13 C14 1.403(5)
C13 C16 1.519(5)
C14 H14 0.9300
C14 C15 1.360(5)
C15 H15 0.9300
C16 H16A 0.9600
C16 H16B 0.9600
C16 H16C 0.9600
C17 H17A 0.9700
C17 H17B 0.9700
C17 C18 1.513(4)
C18 C19 1.381(4)
C18 C23 1.373(4)
C19 H19 0.9300
C19 C20 1.387(5)
C20 H20 0.9300
C20 C21 1.361(5)
C21 H21 0.9300
C21 C22 1.360(5)
C22 H22 0.9300
C22 C23 1.378(4)
C23 H23 0.9300
C24 H24A 0.9700
C24 H24B 0.9700
C24 C25 1.500(4)
C25 C26 1.370(5)
C25 C30 1.371(5)
C26 H26 0.9300
C26 C27 1.383(7)
C27 H27 0.9300
C27 C28 1.355(9)
C28 H28 0.9300
C28 C29 1.348(9)
C29 H29 0.9300
C29 C30 1.385(7)
C30 H30 0.9300
C31 H31 0.9300
C31 C32 1.382(4)
C32 H32 0.9300
F2 C33 1.360(4)
O3 H3B 0.8200
O3 C37 1.406(3)
O4 C38 1.230(3)
N4 C37 1.476(3)
N4 C38 1.356(3)
N4 C56 1.462(3)
N5 C41 1.315(4)
N5 C42 1.370(4)
N6 H6 0.8600
N6 C41 1.356(4)
N6 C49 1.450(4)
C33 C34 1.359(5)
C33 C64 1.344(5)
C34 H34 0.9300
C34 C35 1.379(4)
C35 H35 0.9300
C35 C36 1.382(4)
C36 C37 1.520(4)
C36 C63 1.374(4)
C37 C40 1.519(4)
C38 C39 1.488(4)
C39 C40 1.354(4)
C39 C43 1.424(4)
C40 C41 1.429(4)
C42 C43 1.417(4)
C42 C47 1.421(4)
C43 C44 1.404(4)
C44 H44 0.9300
C44 C45 1.378(4)
C45 C46 1.395(6)
C45 C48 1.509(5)
C46 H46 0.9300
C46 C47 1.360(5)
C47 H47 0.9300
C48 H48A 0.9600
C48 H48B 0.9600
C48 H48C 0.9600
C49 H49A 0.9700
C49 H49B 0.9700
C49 C50 1.497(4)
C50 C51 1.370(5)
C50 C55 1.370(5)
C51 H51 0.9300
C51 C52 1.386(5)
C52 H52 0.9300
C52 C53 1.349(7)
C53 H53 0.9300
C53 C54 1.356(7)
C54 H54 0.9300
C54 C55 1.385(5)
C55 H55 0.9300
C56 H56A 0.9700
C56 H56B 0.9700
C56 C57 1.498(4)
C57 C58 1.383(4)
C57 C62 1.373(4)
C58 H58 0.9300
C58 C59 1.363(5)
C59 H59 0.9300
C59 C60 1.357(5)
C60 H60 0.9300
C60 C61 1.374(5)
C61 H61 0.9300
C61 C62 1.382(5)
C62 H62 0.9300
C63 H63 0.9300
C63 C64 1.379(4)
C64 H64 0.9300

loop_
_geom_torsion_atom_site_label_1
_geom_torsion_atom_site_label_2
_geom_torsion_atom_site_label_3
_geom_torsion_atom_site_label_4
_geom_torsion
F1 C1 C2 C3 -179.9(3)
F1 C1 C32 C31 -179.4(3)
O1 C5 C8 C7 113.3(2)
O1 C5 C8 C9 -65.6(3)
O2 C6 C7 C8 -177.6(3)
O2 C6 C7 C11 0.1(5)
N1 C5 C8 C7 -3.8(3)
N1 C5 C8 C9 177.2(2)
N1 C6 C7 C8 2.0(3)
N1 C6 C7 C11 179.8(3)
N1 C24 C25 C26 81.7(3)
N1 C24 C25 C30 -99.0(3)
N2 C10 C11 C7 -0.1(4)
N2 C10 C11 C12 -179.5(3)
N2 C10 C15 C14 178.3(3)
N3 C17 C18 C19 156.3(3)
N3 C17 C18 C23 -23.6(4)
C1 C2 C3 C4 -0.8(5)
C2 C1 C32 C31 1.4(6)
C2 C3 C4 C5 -178.1(3)
C2 C3 C4 C31 1.5(5)
C3 C4 C5 O1 -9.8(4)
C3 C4 C5 N1 111.5(3)
C3 C4 C5 C8 -134.6(3)
C3 C4 C31 C32 -0.8(5)
C4 C5 C8 C7 -124.0(3)
C4 C5 C8 C9 57.1(4)
C4 C31 C32 C1 -0.7(5)
C5 N1 C6 O2 174.9(2)
C5 N1 C6 C7 -4.7(3)
C5 N1 C24 C25 100.5(3)
C5 C4 C31 C32 178.8(3)
C5 C8 C9 N2 178.5(3)
C5 C8 C9 N3 -0.3(4)
C6 N1 C5 O1 -112.9(2)
C6 N1 C5 C4 127.3(2)
C6 N1 C5 C8 5.3(3)
C6 N1 C24 C25 -88.2(3)
C6 C7 C8 C5 1.3(3)
C6 C7 C8 C9 -179.6(2)
C6 C7 C11 C10 -179.6(3)
C6 C7 C11 C12 -0.3(4)
C7 C8 C9 N2 -0.3(4)
C7 C8 C9 N3 -179.2(2)
C7 C11 C12 C13 -177.9(3)
C8 C7 C11 C10 -2.1(4)
C8 C7 C11 C12 177.2(3)
C9 N2 C10 C11 2.1(4)
C9 N2 C10 C15 -176.2(3)
C9 N3 C17 C18 99.9(3)
C10 N2 C9 N3 177.0(2)
C10 N2 C9 C8 -1.8(4)
C10 C11 C12 C13 1.4(4)
C11 C7 C8 C5 -176.7(2)
C11 C7 C8 C9 2.4(4)
C11 C10 C15 C14 -0.1(5)
C11 C12 C13 C14 -0.3(5)
C11 C12 C13 C16 179.4(3)
C12 C13 C14 C15 -1.0(5)
C13 C14 C15 C10 1.2(6)
C15 C10 C11 C7 178.2(3)
C15 C10 C11 C12 -1.1(4)
C16 C13 C14 C15 179.3(4)
C17 N3 C9 N2 0.1(4)
C17 N3 C9 C8 179.0(2)
C17 C18 C19 C20 -178.9(3)
C17 C18 C23 C22 179.7(3)
C18 C19 C20 C21 -1.4(5)
C19 C18 C23 C22 -0.2(5)
C19 C20 C21 C22 1.0(6)
C20 C21 C22 C23 -0.2(6)
C21 C22 C23 C18 -0.2(6)
C23 C18 C19 C20 1.0(4)
C24 N1 C5 O1 59.2(3)
C24 N1 C5 C4 -60.6(3)
C24 N1 C5 C8 177.3(2)
C24 N1 C6 O2 2.9(4)
C24 N1 C6 C7 -176.7(2)
C24 C25 C26 C27 179.1(3)
C24 C25 C30 C29 -179.6(4)
C25 C26 C27 C28 -0.8(8)
C26 C25 C30 C29 -0.3(6)
C26 C27 C28 C29 2.3(10)
C27 C28 C29 C30 -2.7(10)
C28 C29 C30 C25 1.7(8)
C30 C25 C26 C27 -0.2(5)
C31 C4 C5 O1 170.6(3)
C31 C4 C5 N1 -68.1(3)
C31 C4 C5 C8 45.8(4)
C32 C1 C2 C3 -0.7(6)
F2 C33 C34 C35 179.7(3)
F2 C33 C64 C63 179.6(4)
O3 C37 C40 C39 -110.9(3)
O3 C37 C40 C41 64.6(3)
O4 C38 C39 C40 177.2(3)
O4 C38 C39 C43 -0.7(5)
N4 C37 C40 C39 6.1(3)
N4 C37 C40 C41 -178.4(2)
N4 C38 C39 C40 -2.5(3)
N4 C38 C39 C43 179.6(3)
N4 C56 C57 C58 118.6(3)
N4 C56 C57 C62 -62.2(4)
N5 C42 C43 C39 1.6(4)
N5 C42 C43 C44 -178.8(3)
N5 C42 C47 C46 179.5(3)
N6 C49 C50 C51 46.3(4)
N6 C49 C50 C55 -136.4(3)
C33 C34 C35 C36 1.0(5)
C34 C33 C64 C63 -0.2(6)
C34 C35 C36 C37 176.6(3)
C34 C35 C36 C63 -0.7(5)
C35 C36 C37 O3 11.4(4)
C35 C36 C37 N4 -109.6(3)
C35 C36 C37 C40 136.9(3)
C35 C36 C63 C64 -0.1(5)
C36 C37 C40 C39 125.7(3)
C36 C37 C40 C41 -58.7(4)
C36 C63 C64 C33 0.5(6)
C37 N4 C38 O4 -172.9(2)
C37 N4 C38 C39 6.9(3)
C37 N4 C56 C57 -92.3(3)
C37 C36 C63 C64 -177.4(3)
C37 C40 C41 N5 -173.5(3)
C37 C40 C41 N6 7.2(4)
C38 N4 C37 O3 109.8(2)
C38 N4 C37 C36 -131.1(2)
C38 N4 C37 C40 -7.9(3)
C38 N4 C56 C57 97.1(3)
C38 C39 C40 C37 -2.6(3)
C38 C39 C40 C41 -178.5(2)
C38 C39 C43 C42 176.5(3)
C38 C39 C43 C44 -3.0(4)
C39 C40 C41 N5 1.7(4)
C39 C40 C41 N6 -177.6(3)
C39 C43 C44 C45 178.9(3)
C40 C39 C43 C42 -1.2(4)
C40 C39 C43 C44 179.3(3)
C41 N5 C42 C43 -0.5(4)
C41 N5 C42 C47 -179.7(3)
C41 N6 C49 C50 -136.9(3)
C42 N5 C41 N6 178.1(3)
C42 N5 C41 C40 -1.3(4)
C42 C43 C44 C45 -0.6(4)
C43 C39 C40 C37 175.6(2)
C43 C39 C40 C41 -0.4(4)
C43 C42 C47 C46 0.2(5)
C43 C44 C45 C46 -0.1(5)
C43 C44 C45 C48 178.6(3)
C44 C45 C46 C47 0.8(5)
C45 C46 C47 C42 -0.9(6)
C47 C42 C43 C39 -179.1(3)
C47 C42 C43 C44 0.5(4)
C48 C45 C46 C47 -177.9(4)
C49 N6 C41 N5 2.3(4)
C49 N6 C41 C40 -178.4(3)
C49 C50 C51 C52 176.2(3)
C49 C50 C55 C54 -176.9(3)
C50 C51 C52 C53 1.1(6)
C51 C50 C55 C54 0.5(5)
C51 C52 C53 C54 -0.3(7)
C52 C53 C54 C55 -0.4(7)
C53 C54 C55 C50 0.3(6)
C55 C50 C51 C52 -1.2(5)
C56 N4 C37 O3 -61.8(3)
C56 N4 C37 C36 57.4(3)
C56 N4 C37 C40 -179.5(2)
C56 N4 C38 O4 -1.5(4)
C56 N4 C38 C39 178.2(2)
C56 C57 C58 C59 178.5(3)
C56 C57 C62 C61 -178.8(3)
C57 C58 C59 C60 0.1(6)
C58 C57 C62 C61 0.4(5)
C58 C59 C60 C61 0.8(7)
C59 C60 C61 C62 -1.1(6)
C60 C61 C62 C57 0.4(6)
C62 C57 C58 C59 -0.7(5)
C63 C36 C37 O3 -171.4(3)
C63 C36 C37 N4 67.6(3)
C63 C36 C37 C40 -45.8(4)
C64 C33 C34 C35 -0.5(6)
